data_2234495
loop_
_publ_author_name
'Tong, Shao-Wei'
'Song, Wen-Dong'
'Miao, Dong-Liang'
'Li, Shi-Jie'
'An, Jing-Bo'

_publ_section_title
;
 <i>cis</i>-Tetraaquabis{5-[4-(1<i>H</i>-imidazol-1-yl-\k<i>N</i>^3^)phenyl]tetrazolido}manganese(II)
 dihydrate
;
_journal_coeditor_code ZS2182
_journal_issue 4
_journal_name_full 'Acta Crystallographica Section E'
_journal_page_first m433
_journal_page_last m434
_journal_paper_doi 10.1107/S1600536812010446
_journal_volume 68
_journal_year 2012
_chemical_formula_iupac '[Mn (C10 H7 N6)2 (H2 O)4], 2H2 O'
_chemical_formula_moiety 'C20 H22 Mn N12 O4, 2(H2 O)'
_chemical_formula_sum 'C20 H26 Mn N12 O6'
_chemical_formula_weight 585.47
_chemical_name_systematic
;
<i>cis</i>-Tetraaquabis{5-[4-(1<i>H</i>-imidazol-1-yl-
\k<i>N</i>^3^)phenyl]tetrazolido}manganese(II) dihydrate
;
_space_group_IT_number 15
_symmetry_cell_setting monoclinic
_symmetry_space_group_name_Hall '-C 2yc'
_symmetry_space_group_name_H-M 'C 1 2/c 1'
_atom_sites_solution_hydrogens geom
_atom_sites_solution_primary direct
_atom_sites_solution_secondary difmap
_audit_creation_method SHELXL-97
_cell_angle_alpha 90.00
_cell_angle_beta 131.056(2)
_cell_angle_gamma 90.00
_cell_formula_units_Z 4
_cell_length_a 19.1342(18)
_cell_length_b 13.2100(4)
_cell_length_c 13.3280(13)
_cell_measurement_reflns_used 3180
_cell_measurement_temperature 294(2)
_cell_measurement_theta_max 30.0282
_cell_measurement_theta_min 3.0779
_cell_volume 2540.3(4)
_computing_cell_refinement 'RAPID-AUTO (Rigaku/MSC, 1998)'
_computing_data_collection 'RAPID-AUTO (Rigaku/MSC, 1998)'
_computing_data_reduction 'CrystalStructure (Rigaku/MSC, 2002)'
_computing_molecular_graphics 'SHELXTL (Sheldrick, 2008)'
_computing_publication_material 'SHELXTL (Sheldrick, 2008)'
_computing_structure_refinement 'SHELXL97 (Sheldrick, 2008)'
_computing_structure_solution 'SHELXS97 (Sheldrick, 2008)'
_diffrn_ambient_temperature 294(2)
_diffrn_measured_fraction_theta_full 0.998
_diffrn_measured_fraction_theta_max 0.998
_diffrn_measurement_device_type 'Rigaku/MSC Mercury CCD'
_diffrn_measurement_method '\w scans'
_diffrn_radiation_monochromator graphite
_diffrn_radiation_source 'fine-focus sealed tube'
_diffrn_radiation_type MoK\a
_diffrn_radiation_wavelength 0.71073
_diffrn_reflns_av_R_equivalents 0.0421
_diffrn_reflns_av_sigmaI/netI 0.0448
_diffrn_reflns_limit_h_max 22
_diffrn_reflns_limit_h_min -22
_diffrn_reflns_limit_k_max 15
_diffrn_reflns_limit_k_min -15
_diffrn_reflns_limit_l_max 15
_diffrn_reflns_limit_l_min -15
_diffrn_reflns_number 8421
_diffrn_reflns_theta_full 25.02
_diffrn_reflns_theta_max 25.02
_diffrn_reflns_theta_min 3.08
_diffrn_standards_number 0
_exptl_absorpt_coefficient_mu 0.582
_exptl_absorpt_correction_T_max 0.9441
_exptl_absorpt_correction_T_min 0.6531
_exptl_absorpt_correction_type multi-scan
_exptl_absorpt_process_details '(SADABS; Sheldrick, 1996)'
_exptl_crystal_colour colourless
_exptl_crystal_density_diffrn 1.531
_exptl_crystal_density_method 'not measured'
_exptl_crystal_description block
_exptl_crystal_F_000 1212
_exptl_crystal_size_max 0.80
_exptl_crystal_size_mid 0.11
_exptl_crystal_size_min 0.10
_refine_diff_density_max 0.343
_refine_diff_density_min -0.548
_refine_ls_extinction_method none
_refine_ls_goodness_of_fit_ref 1.307
_refine_ls_hydrogen_treatment constr
_refine_ls_matrix_type full
_refine_ls_number_parameters 196
_refine_ls_number_reflns 2239
_refine_ls_number_restraints 512
_refine_ls_restrained_S_all 1.180
_refine_ls_R_factor_all 0.0656
_refine_ls_R_factor_gt 0.0563
_refine_ls_shift/su_max 0.000
_refine_ls_shift/su_mean 0.000
_refine_ls_structure_factor_coef Fsqd
_refine_ls_weighting_details 'calc w=1/[\s^2^(Fo^2^)+(0.0076P)^2^+23.3787P] where P=(Fo^2^+2Fc^2^)/3'
_refine_ls_weighting_scheme calc
_refine_ls_wR_factor_gt 0.1391
_refine_ls_wR_factor_ref 0.1419
_reflns_number_gt 1957
_reflns_number_total 2239
_reflns_threshold_expression I>2\s(I)
_cod_data_source_file zs2182.cif
_cod_data_source_block I
_cod_original_sg_symbol_H-M 'C 2/c'
_cod_database_code 2234495
_cod_database_fobs_code 2234495

loop_
_symmetry_equiv_pos_as_xyz
'x, y, z'
'-x, y, -z+1/2'
'x+1/2, y+1/2, z'
'-x+1/2, y+1/2, -z+1/2'
'-x, -y, -z'
'x, -y, z-1/2'
'-x+1/2, -y+1/2, -z'
'x+1/2, -y+1/2, z-1/2'

loop_
_atom_site_type_symbol
_atom_site_label
_atom_site_fract_x
_atom_site_fract_y
_atom_site_fract_z
_atom_site_U_iso_or_equiv
_atom_site_adp_type
_atom_site_calc_flag
_atom_site_refinement_flags
_atom_site_occupancy
_atom_site_symmetry_multiplicity
_atom_site_disorder_assembly
_atom_site_disorder_group
Mn Mn1 0.5000 0.14050(7) 0.7500 0.0114(2) Uani d SU 1 2 . .
N N1 0.4195(3) 0.3148(3) 0.9401(4) 0.0197(8) Uani d U 1 1 . .
N N2 0.4707(3) 0.2569(3) 0.8420(4) 0.0189(8) Uani d U 1 1 . .
N N3 0.2780(3) 0.3910(3) 1.2697(4) 0.0190(8) Uani d U 1 1 . .
N N4 0.2668(3) 0.3553(3) 1.3534(4) 0.0201(8) Uani d U 1 1 . .
N N5 0.2945(2) 0.2610(3) 1.3831(3) 0.0158(8) Uani d U 1 1 . .
N N6 0.3247(2) 0.2320(3) 1.3206(3) 0.0149(7) Uani d U 1 1 . .
O O1 0.65066(19) 0.1248(2) 0.9144(3) 0.0164(7) Uani d U 1 1 . .
H H1C 0.6860 0.1315 0.8971 0.020 Uiso d R 1 1 A .
H H1D 0.6680 0.1664 0.9757 0.020 Uiso d R 1 1 . .
O O2 0.5016(2) 0.0210(2) 0.6390(3) 0.0172(7) Uani d U 1 1 . .
H H2C 0.4550 0.0260 0.5564 0.021 Uiso d R 1 1 A .
H H2D 0.5483 0.0045 0.6477 0.021 Uiso d R 1 1 . .
O O3 0.3656(2) 0.0306(2) 0.3671(3) 0.0178(7) Uani d DU 1 1 . .
H H3D 0.3190 -0.0069 0.3354 0.021 Uiso d RD 1 1 . .
H H3E 0.3466 0.0912 0.3426 0.021 Uiso d RD 1 1 . .
C C1 0.4461(3) 0.2365(3) 0.9100(5) 0.0227(10) Uani d U 1 1 A .
H H1 0.4471 0.1708 0.9362 0.027 Uiso calc R 1 1 . .
C C2 0.4225(6) 0.3504(6) 0.7794(8) 0.0186(17) Uani d PU 0.531(7) 1 A 1
H H2 0.4149 0.3814 0.7102 0.022 Uiso calc PR 0.531(7) 1 A 1
C C3 0.3898(6) 0.3863(6) 0.8365(8) 0.0184(17) Uani d PU 0.531(7) 1 A 1
H H3 0.3553 0.4450 0.8139 0.022 Uiso calc PR 0.531(7) 1 A 1
C C2' 0.5005(7) 0.3579(7) 0.8818(9) 0.0181(19) Uani d PU 0.469(7) 1 A 2
H H2' 0.5348 0.3938 0.8669 0.022 Uiso calc PR 0.469(7) 1 A 2
C C3' 0.4721(7) 0.3956(7) 0.9450(9) 0.0192(19) Uani d PU 0.469(7) 1 A 2
H H3' 0.4840 0.4593 0.9828 0.023 Uiso calc PR 0.469(7) 1 A 2
C C4 0.3907(3) 0.3145(3) 1.0161(4) 0.0148(8) Uani d U 1 1 A .
C C5 0.3558(3) 0.4030(3) 1.0259(4) 0.0172(9) Uani d U 1 1 . .
H H5 0.3501 0.4616 0.9822 0.021 Uiso calc R 1 1 A .
C C6 0.3299(3) 0.4027(3) 1.1017(4) 0.0178(9) Uani d U 1 1 A .
H H6 0.3060 0.4613 1.1080 0.021 Uiso calc R 1 1 . .
C C7 0.3392(3) 0.3158(3) 1.1684(4) 0.0133(8) Uani d U 1 1 . .
C C8 0.3722(3) 0.2276(3) 1.1547(4) 0.0153(9) Uani d U 1 1 A .
H H8 0.3767 0.1684 1.1963 0.018 Uiso calc R 1 1 . .
C C9 0.3986(3) 0.2275(3) 1.0794(4) 0.0180(9) Uani d U 1 1 . .
H H9 0.4216 0.1687 1.0718 0.022 Uiso calc R 1 1 A .
C C10 0.3140(3) 0.3136(3) 1.2521(4) 0.0139(9) Uani d U 1 1 A .

loop_
_atom_site_aniso_label
_atom_site_aniso_U_11
_atom_site_aniso_U_22
_atom_site_aniso_U_33
_atom_site_aniso_U_12
_atom_site_aniso_U_13
_atom_site_aniso_U_23
Mn1 0.0141(5) 0.0116(4) 0.0135(5) 0.000 0.0113(4) 0.000
N1 0.031(2) 0.0127(17) 0.031(2) 0.0007(15) 0.0271(18) -0.0012(15)
N2 0.026(2) 0.0149(18) 0.0275(19) -0.0026(16) 0.0226(17) -0.0031(15)
N3 0.027(2) 0.0169(19) 0.026(2) 0.0046(16) 0.0230(18) 0.0029(15)
N4 0.029(2) 0.0180(18) 0.0255(19) 0.0026(17) 0.0233(18) 0.0018(16)
N5 0.0204(19) 0.0150(18) 0.0179(18) 0.0006(15) 0.0152(16) 0.0009(14)
N6 0.0191(18) 0.0152(18) 0.0150(17) 0.0001(15) 0.0132(15) 0.0001(14)
O1 0.0183(15) 0.0209(16) 0.0174(15) -0.0029(13) 0.0148(14) -0.0036(13)
O2 0.0157(16) 0.0216(16) 0.0178(15) 0.0008(13) 0.0124(14) -0.0021(13)
O3 0.0195(16) 0.0145(15) 0.0229(16) 0.0009(13) 0.0155(14) -0.0001(13)
C1 0.038(3) 0.015(2) 0.031(2) 0.0024(19) 0.030(2) -0.0001(18)
C2 0.026(4) 0.015(4) 0.024(4) 0.001(3) 0.020(3) 0.001(3)
C3 0.025(4) 0.012(3) 0.026(4) 0.002(3) 0.020(3) 0.001(3)
C2' 0.028(4) 0.013(4) 0.024(4) -0.006(3) 0.022(3) -0.003(3)
C3' 0.026(4) 0.018(4) 0.024(4) -0.003(3) 0.021(3) -0.001(3)
C4 0.015(2) 0.017(2) 0.019(2) -0.0056(16) 0.0138(17) -0.0053(16)
C5 0.024(2) 0.013(2) 0.021(2) -0.0015(17) 0.0177(18) 0.0002(17)
C6 0.022(2) 0.016(2) 0.024(2) 0.0031(17) 0.0188(19) -0.0001(17)
C7 0.014(2) 0.016(2) 0.0128(19) 0.0001(16) 0.0102(17) -0.0004(16)
C8 0.018(2) 0.013(2) 0.0155(19) -0.0002(17) 0.0114(17) 0.0010(16)
C9 0.021(2) 0.017(2) 0.023(2) 0.0031(17) 0.0173(18) -0.0016(17)
C10 0.014(2) 0.0125(19) 0.016(2) 0.0001(16) 0.0098(17) -0.0007(16)

loop_
_atom_type_symbol
_atom_type_description
_atom_type_scat_dispersion_real
_atom_type_scat_dispersion_imag
_atom_type_scat_source
C C 0.0033 0.0016 'International Tables Vol C Tables 4.2.6.8 and 6.1.1.4'
H H 0.0000 0.0000 'International Tables Vol C Tables 4.2.6.8 and 6.1.1.4'
N N 0.0061 0.0033 'International Tables Vol C Tables 4.2.6.8 and 6.1.1.4'
O O 0.0106 0.0060 'International Tables Vol C Tables 4.2.6.8 and 6.1.1.4'
Mn Mn 0.3368 0.7283 'International Tables Vol C Tables 4.2.6.8 and 6.1.1.4'

loop_
_geom_angle_atom_site_label_1
_geom_angle_atom_site_label_2
_geom_angle_atom_site_label_3
_geom_angle_site_symmetry_1
_geom_angle_site_symmetry_3
_geom_angle
O2 Mn1 O2 2_656 . 87.07(16)
O2 Mn1 O1 2_656 . 81.34(11)
O2 Mn1 O1 . . 90.81(11)
O2 Mn1 O1 2_656 2_656 90.81(11)
O2 Mn1 O1 . 2_656 81.34(11)
O1 Mn1 O1 . 2_656 169.20(16)
O2 Mn1 N2 2_656 . 90.29(12)
O2 Mn1 N2 . . 169.50(12)
O1 Mn1 N2 . . 98.84(12)
O1 Mn1 N2 2_656 . 88.54(12)
O2 Mn1 N2 2_656 2_656 169.50(12)
O2 Mn1 N2 . 2_656 90.29(12)
O1 Mn1 N2 . 2_656 88.54(12)
O1 Mn1 N2 2_656 2_656 98.84(12)
N2 Mn1 N2 . 2_656 94.05(18)
C1 N1 C4 . . 127.8(4)
C1 N1 C3' . . 101.3(5)
C4 N1 C3' . . 123.5(5)
C1 N1 C3 . . 102.0(4)
C4 N1 C3 . . 125.7(4)
C3' N1 C3 . . 51.9(5)
C1 N2 C2' . . 100.2(5)
C1 N2 C2 . . 101.3(4)
C2' N2 C2 . . 49.6(5)
C1 N2 Mn1 . . 125.0(3)
C2' N2 Mn1 . . 131.7(4)
C2 N2 Mn1 . . 124.4(4)
C10 N3 N4 . . 104.9(3)
N5 N4 N3 . . 109.2(3)
N4 N5 N6 . . 109.8(3)
C10 N6 N5 . . 104.8(3)
Mn1 O1 H1C . . 118.3
Mn1 O1 H1D . . 108.9
H1C O1 H1D . . 108.4
Mn1 O2 H2C . . 110.6
Mn1 O2 H2D . . 125.2
H2C O2 H2D . . 108.1
H3D O3 H3E . . 108.3
N2 C1 N1 . . 115.9(4)
N2 C1 H1 . . 122.0
N1 C1 H1 . . 122.0
C3 C2 N2 . . 109.5(7)
C3 C2 H2 . . 125.3
N2 C2 H2 . . 125.3
C2 C3 N1 . . 105.8(7)
C2 C3 H3 . . 127.1
N1 C3 H3 . . 127.1
C3' C2' N2 . . 110.6(7)
C3' C2' H2' . . 124.7
N2 C2' H2' . . 124.7
C2' C3' N1 . . 104.6(7)
C2' C3' H3' . . 127.7
N1 C3' H3' . . 127.7
C9 C4 C5 . . 120.7(4)
C9 C4 N1 . . 119.8(4)
C5 C4 N1 . . 119.5(4)
C6 C5 C4 . . 119.2(4)
C6 C5 H5 . . 120.4
C4 C5 H5 . . 120.4
C5 C6 C7 . . 120.8(4)
C5 C6 H6 . . 119.6
C7 C6 H6 . . 119.6
C6 C7 C8 . . 119.0(4)
C6 C7 C10 . . 122.0(4)
C8 C7 C10 . . 119.0(4)
C9 C8 C7 . . 120.5(4)
C9 C8 H8 . . 119.7
C7 C8 H8 . . 119.7
C4 C9 C8 . . 119.8(4)
C4 C9 H9 . . 120.1
C8 C9 H9 . . 120.1
N3 C10 N6 . . 111.3(4)
N3 C10 C7 . . 125.3(4)
N6 C10 C7 . . 123.4(4)

loop_
_geom_bond_atom_site_label_1
_geom_bond_atom_site_label_2
_geom_bond_site_symmetry_2
_geom_bond_distance
Mn1 O2 2_656 2.177(3)
Mn1 O2 . 2.177(3)
Mn1 O1 . 2.204(3)
Mn1 O1 2_656 2.204(3)
Mn1 N2 . 2.256(4)
Mn1 N2 2_656 2.256(4)
N1 C1 . 1.327(6)
N1 C4 . 1.436(5)
N1 C3' . 1.438(10)
N1 C3 . 1.446(9)
N2 C1 . 1.293(5)
N2 C2' . 1.410(10)
N2 C2 . 1.436(9)
N3 C10 . 1.336(5)
N3 N4 . 1.352(5)
N4 N5 . 1.309(5)
N5 N6 . 1.346(5)
N6 C10 . 1.338(5)
O1 H1C . 0.8500
O1 H1D . 0.8501
O2 H2C . 0.8500
O2 H2D . 0.8500
O3 H3D . 0.8500
O3 H3E . 0.8499
C1 H1 . 0.9300
C2 C3 . 1.349(11)
C2 H2 . 0.9300
C3 H3 . 0.9300
C2' C3' . 1.361(12)
C2' H2' . 0.9300
C3' H3' . 0.9300
C4 C9 . 1.374(6)
C4 C5 . 1.393(6)
C5 C6 . 1.389(6)
C5 H5 . 0.9300
C6 C7 . 1.390(6)
C6 H6 . 0.9300
C7 C8 . 1.393(6)
C7 C10 . 1.478(5)
C8 C9 . 1.388(6)
C8 H8 . 0.9300
C9 H9 . 0.9300

loop_
_geom_hbond_atom_site_label_D
_geom_hbond_atom_site_label_H
_geom_hbond_atom_site_label_A
_geom_hbond_site_symmetry_A
_geom_hbond_distance_DH
_geom_hbond_distance_HA
_geom_hbond_distance_DA
_geom_hbond_angle_DHA
O3 H3E N5 1_554 0.85 2.65 3.397(4) 147.3
O3 H3E N6 1_554 0.85 1.89 2.726(4) 169.3
O3 H3D N4 4_546 0.85 2.63 3.261(5) 132.2
O3 H3D N3 4_546 0.85 1.95 2.774(5) 162.1
O2 H2D O3 5_656 0.85 1.84 2.684(4) 169.5
O2 H2C O3 . 0.85 1.90 2.745(4) 169.7
O1 H1D N5 2_657 0.85 1.96 2.811(4) 178.6
O1 H1C N5 8 0.85 2.62 3.396(4) 152.1
O1 H1C N4 8 0.85 1.99 2.835(4) 178.6

loop_
_geom_torsion_atom_site_label_1
_geom_torsion_atom_site_label_2
_geom_torsion_atom_site_label_3
_geom_torsion_atom_site_label_4
_geom_torsion_site_symmetry_1
_geom_torsion
O2 Mn1 N2 C1 2_656 -11.2(4)
O2 Mn1 N2 C1 . 64.1(9)
O1 Mn1 N2 C1 . -92.5(4)
O1 Mn1 N2 C1 2_656 79.6(4)
N2 Mn1 N2 C1 2_656 178.3(5)
O2 Mn1 N2 C2' 2_656 144.8(6)
O2 Mn1 N2 C2' . -139.8(8)
O1 Mn1 N2 C2' . 63.5(6)
O1 Mn1 N2 C2' 2_656 -124.4(6)
N2 Mn1 N2 C2' 2_656 -25.6(6)
O2 Mn1 N2 C2 2_656 -151.5(5)
O2 Mn1 N2 C2 . -76.1(9)
O1 Mn1 N2 C2 . 127.2(5)
O1 Mn1 N2 C2 2_656 -60.7(5)
N2 Mn1 N2 C2 2_656 38.1(4)
C10 N3 N4 N5 . -0.3(5)
N3 N4 N5 N6 . 0.1(5)
N4 N5 N6 C10 . 0.2(4)
C2' N2 C1 N1 . 27.0(6)
C2 N2 C1 N1 . -23.5(6)
Mn1 N2 C1 N1 . -170.9(3)
C4 N1 C1 N2 . -178.7(4)
C3' N1 C1 N2 . -28.7(6)
C3 N1 C1 N2 . 24.4(6)
C1 N2 C2 C3 . 12.3(8)
C2' N2 C2 C3 . -81.5(8)
Mn1 N2 C2 C3 . 160.0(5)
N2 C2 C3 N1 . 1.1(9)
C1 N1 C3 C2 . -13.8(7)
C4 N1 C3 C2 . -171.3(5)
C3' N1 C3 C2 . 81.2(8)
C1 N2 C2' C3' . -13.7(9)
C2 N2 C2' C3' . 82.6(9)
Mn1 N2 C2' C3' . -173.9(5)
N2 C2' C3' N1 . -1.9(10)
C1 N1 C3' C2' . 16.4(8)
C4 N1 C3' C2' . 168.1(6)
C3 N1 C3' C2' . -80.2(8)
C1 N1 C4 C9 . 7.3(7)
C3' N1 C4 C9 . -136.7(6)
C3 N1 C4 C9 . 159.1(5)
C1 N1 C4 C5 . -173.4(5)
C3' N1 C4 C5 . 42.6(7)
C3 N1 C4 C5 . -21.6(7)
C9 C4 C5 C6 . 0.6(7)
N1 C4 C5 C6 . -178.7(4)
C4 C5 C6 C7 . 0.6(7)
C5 C6 C7 C8 . -2.0(7)
C5 C6 C7 C10 . 178.7(4)
C6 C7 C8 C9 . 2.3(6)
C10 C7 C8 C9 . -178.5(4)
C5 C4 C9 C8 . -0.4(7)
N1 C4 C9 C8 . 178.9(4)
C7 C8 C9 C4 . -1.0(7)
N4 N3 C10 N6 . 0.5(5)
N4 N3 C10 C7 . -179.7(4)
N5 N6 C10 N3 . -0.4(5)
N5 N6 C10 C7 . 179.7(4)
C6 C7 C10 N3 . 2.2(7)
C8 C7 C10 N3 . -177.1(4)
C6 C7 C10 N6 . -178.0(4)
C8 C7 C10 N6 . 2.8(6)
